data_7218779
loop_
_publ_author_name
'Sabat, Nazarii'
'Kle\<cka, Martin'
'Slav\<et\'insk\'a, Lenka'
'Klepet\'a\<rov\'a, Blanka'
'Hocek, Michal'

_publ_section_title
;
 Direct C--H amination and C--H chloroamination of 7-deazapurines
;
_journal_issue 107
_journal_name_full 'RSC Adv.'
_journal_page_first 62140
_journal_paper_doi 10.1039/C4RA13143F
_journal_volume 4
_journal_year 2014
_chemical_formula_moiety 'C21 H19 N5 O5 S1'
_chemical_formula_sum 'C21 H19 N5 O5 S'
_chemical_formula_weight 453.48
_chemical_name_systematic N-(7-benzyl-4-methoxy-7H-pyrrolo[2,3-d]pyrimidin-6-yl)-N-methyl-2-nitrobenzenesulfonamide
_space_group_IT_number 2
_symmetry_cell_setting triclinic
_symmetry_Int_Tables_number 2
_symmetry_space_group_name_Hall '-P 1'
_symmetry_space_group_name_H-M 'P -1'
_atom_sites_solution_hydrogens difmap
_atom_sites_solution_primary direct
_cell_angle_alpha 76.069(2)
_cell_angle_beta 76.692(2)
_cell_angle_gamma 76.024(2)
_cell_formula_units_Z 2
_cell_length_a 8.0254(2)
_cell_length_b 8.5175(2)
_cell_length_c 16.5553(4)
_cell_measurement_reflns_used 0
_cell_measurement_temperature 290
_cell_measurement_theta_max 0
_cell_measurement_theta_min 0
_cell_volume 1047.93(5)
_computing_cell_refinement 'CrysAlis, (Oxford Diffraction, 2002)'
_computing_data_collection 'Xcalibur, (Oxford Diffraction, 2002)'
_computing_data_reduction 'CrysAlis, (Oxford Diffraction, 2002)'
_computing_molecular_graphics 'CAMERON (Watkin et al., 1996)'
_computing_publication_material 'CRYSTALS (Betteridge et al., 2003)'
_computing_structure_refinement 'CRYSTALS (Betteridge et al., 2003)'
_computing_structure_solution 'SIR92 (Altomare et al., 1994)'
_diffrn_ambient_temperature 290
_diffrn_measured_fraction_theta_full 0.996
_diffrn_measured_fraction_theta_max 0.978
_diffrn_measurement_device Area
_diffrn_measurement_device_type 'Oxford Diffraction XCALIBUR'
_diffrn_measurement_method '\f & \w scans'
_diffrn_radiation_monochromator graphite
_diffrn_radiation_probe x-ray
_diffrn_radiation_type 'Cu K\a'
_diffrn_radiation_wavelength 1.54184
_diffrn_reflns_av_R_equivalents 0.033
_diffrn_reflns_limit_h_max 9
_diffrn_reflns_limit_h_min -8
_diffrn_reflns_limit_k_max 10
_diffrn_reflns_limit_k_min -10
_diffrn_reflns_limit_l_max 20
_diffrn_reflns_limit_l_min -20
_diffrn_reflns_number 18491
_diffrn_reflns_theta_full 69.079
_diffrn_reflns_theta_max 75.911
_diffrn_reflns_theta_min 5.458
_diffrn_standards_number 0
_exptl_absorpt_coefficient_mu 1.766
_exptl_absorpt_correction_type none
_exptl_crystal_colour colourless
_exptl_crystal_density_diffrn 1.437
_exptl_crystal_density_method 'not measured'
_exptl_crystal_description stick
_exptl_crystal_F_000 472
_exptl_crystal_size_max 0.83
_exptl_crystal_size_mid 0.30
_exptl_crystal_size_min 0.21
_refine_diff_density_max 0.19
_refine_diff_density_min -0.30
_refine_ls_extinction_coef 79(4)
_refine_ls_extinction_method 'Larson (1970), Equation 22'
_refine_ls_goodness_of_fit_ref 0.8205
_refine_ls_hydrogen_treatment constr
_refine_ls_matrix_type full
_refine_ls_number_parameters 290
_refine_ls_number_reflns 3984
_refine_ls_number_restraints 0
_refine_ls_R_factor_all 0.0392
_refine_ls_R_factor_gt 0.0361
_refine_ls_shift/su_max 0.0041873
_refine_ls_shift/su_mean 0.0005784
_refine_ls_structure_factor_coef F
_refine_ls_weighting_details
;
 Method, part 1, Chebychev polynomial, (Watkin, 1994, Prince, 1982) 
 [weight] = 1.0/[A~0~*T~0~(x)+A~1~*T~1~(x) ... +A~n-1~]*T~n-1~(x)] 
 where A~i~ are the Chebychev coefficients listed below and x= Fcalc/Fmax 
 Method = Robust Weighting (Prince, 1982) 
 W = [weight] * [1-(deltaF/6*sigmaF)^2^]^2^ 
 A~i~ are: 
 9.05 -0.282 4.96 
;
_refine_ls_weighting_scheme calc
_refine_ls_wR_factor_all 0.0430
_refine_ls_wR_factor_gt 0.0419
_refine_ls_wR_factor_ref 0.0419
_reflns_limit_h_max 9
_reflns_limit_h_min -9
_reflns_limit_k_max 10
_reflns_limit_k_min -10
_reflns_limit_l_max 20
_reflns_limit_l_min 0
_reflns_number_gt 3984
_reflns_number_total 4263
_reflns_threshold_expression I>2.0\s(I)
_oxford_diffrn_Wilson_B_factor 3.41
_oxford_diffrn_Wilson_scale 0.01
_oxford_refine_ls_r_factor_ref 0.0361
_oxford_refine_ls_scale 11.76(2)
_oxford_reflns_number_all 4263
_oxford_reflns_threshold_expression_ref I>2.0\s(I)
_cod_data_source_file c4ra13143f2.cif
_cod_data_source_block 1
_cod_original_cell_volume 1047.92(5)
_cod_original_formula_sum 'C21 H19 N5 O5 S1'
_cod_database_code 7218779

loop_
_symmetry_equiv_pos_as_xyz
x,y,z
-x,-y,-z

loop_
_atom_site_label
_atom_site_type_symbol
_atom_site_fract_x
_atom_site_fract_y
_atom_site_fract_z
_atom_site_U_iso_or_equiv
_atom_site_occupancy
_atom_site_adp_type
_atom_site_refinement_flags_posn
N1 N -0.28521(17) 1.26197(16) 0.48888(8) 0.0455 1.0000 Uani .
C2 C -0.1156(2) 1.2539(2) 0.48937(10) 0.0477 1.0000 Uani .
N3 N 0.02429(17) 1.18743(17) 0.43952(8) 0.0454 1.0000 Uani .
C4 C -0.01653(18) 1.12085(17) 0.38261(8) 0.0367 1.0000 Uani .
C5 C -0.18584(18) 1.12089(17) 0.37379(8) 0.0370 1.0000 Uani .
C6 C -0.31877(19) 1.19549(18) 0.43154(9) 0.0403 1.0000 Uani .
C7 C -0.17121(18) 1.03947(17) 0.30617(9) 0.0396 1.0000 Uani .
C8 C 0.00285(18) 0.99255(16) 0.27817(8) 0.0357 1.0000 Uani .
N9 N 0.09966(15) 1.04280(14) 0.32361(7) 0.0374 1.0000 Uani .
O10 O -0.48388(14) 1.19968(16) 0.42602(8) 0.0557 1.0000 Uani .
C11 C -0.6194(2) 1.2717(3) 0.48792(15) 0.0771 1.0000 Uani .
N12 N 0.08917(15) 0.91439(14) 0.20942(7) 0.0384 1.0000 Uani .
S13 S 0.13747(4) 0.71409(4) 0.22655(2) 0.0397 1.0000 Uani .
C14 C -0.0526(2) 0.63832(17) 0.22978(9) 0.0404 1.0000 Uani .
C15 C -0.0848(2) 0.58378(19) 0.16308(9) 0.0443 1.0000 Uani .
C16 C -0.2282(2) 0.5147(2) 0.17120(12) 0.0566 1.0000 Uani .
C17 C -0.3467(3) 0.5058(2) 0.24614(13) 0.0602 1.0000 Uani .
C18 C -0.3196(2) 0.5619(2) 0.31301(11) 0.0561 1.0000 Uani .
C19 C -0.1722(2) 0.62447(19) 0.30554(10) 0.0483 1.0000 Uani .
C20 C 0.0800(3) 1.0126(2) 0.12359(9) 0.0535 1.0000 Uani .
O21 O 0.26267(14) 0.66836(14) 0.15567(7) 0.0511 1.0000 Uani .
O22 O 0.17642(16) 0.66054(14) 0.30984(7) 0.0526 1.0000 Uani .
O23 O 0.11741(19) 0.4721(2) 0.05859(9) 0.0765 1.0000 Uani .
O24 O 0.0222(2) 0.7359(2) 0.03522(8) 0.0711 1.0000 Uani .
C25 C 0.29091(18) 1.0041(2) 0.31715(9) 0.0429 1.0000 Uani .
C26 C 0.38813(17) 1.07023(18) 0.23092(9) 0.0396 1.0000 Uani .
C27 C 0.4963(2) 0.9628(2) 0.18124(11) 0.0518 1.0000 Uani .
C28 C 0.5856(2) 1.0219(3) 0.10214(12) 0.0652 1.0000 Uani .
C29 C 0.5695(2) 1.1897(3) 0.07199(13) 0.0654 1.0000 Uani .
C30 C 0.4640(2) 1.2972(2) 0.12134(13) 0.0611 1.0000 Uani .
C31 C 0.3739(2) 1.2381(2) 0.20027(11) 0.0508 1.0000 Uani .
N26 N 0.02967(18) 0.5983(2) 0.07958(8) 0.0528 1.0000 Uani .
H91 H -0.0935 1.3023 0.5323 0.0557 1.0000 Uiso R
H131 H -0.2640 1.0224 0.2837 0.0456 1.0000 Uiso R
H152 H -0.7281 1.2624 0.4757 0.1113 1.0000 Uiso R
H153 H -0.6118 1.3874 0.4814 0.1110 1.0000 Uiso R
H151 H -0.6036 1.2130 0.5445 0.1114 1.0000 Uiso R
H162 H 0.3163 1.0570 0.3595 0.0502 1.0000 Uiso R
H161 H 0.3286 0.8810 0.3319 0.0505 1.0000 Uiso R
H181 H 0.5049 0.8436 0.2027 0.0612 1.0000 Uiso R
H191 H 0.6570 0.9484 0.0673 0.0741 1.0000 Uiso R
H201 H 0.6339 1.2298 0.0170 0.0768 1.0000 Uiso R
H211 H 0.4527 1.4152 0.1007 0.0719 1.0000 Uiso R
H221 H 0.2996 1.3141 0.2344 0.0597 1.0000 Uiso R
H232 H 0.1160 1.1164 0.1193 0.0795 1.0000 Uiso R
H231 H 0.1582 0.9527 0.0808 0.0794 1.0000 Uiso R
H233 H -0.0388 1.0336 0.1135 0.0802 1.0000 Uiso R
H291 H -0.2435 0.4759 0.1239 0.0661 1.0000 Uiso R
H301 H -0.4484 0.4603 0.2517 0.0711 1.0000 Uiso R
H311 H -0.4045 0.5584 0.3653 0.0656 1.0000 Uiso R
H321 H -0.1513 0.6615 0.3520 0.0568 1.0000 Uiso R

loop_
_atom_site_aniso_label
_atom_site_aniso_U_11
_atom_site_aniso_U_22
_atom_site_aniso_U_33
_atom_site_aniso_U_23
_atom_site_aniso_U_13
_atom_site_aniso_U_12
N1 0.0493(7) 0.0523(7) 0.0383(6) -0.0200(5) -0.0023(5) -0.0110(6)
C2 0.0528(9) 0.0577(9) 0.0406(7) -0.0231(7) -0.0083(6) -0.0127(7)
N3 0.0460(7) 0.0573(7) 0.0415(6) -0.0224(6) -0.0088(5) -0.0127(6)
C4 0.0404(7) 0.0402(7) 0.0324(6) -0.0120(5) -0.0058(5) -0.0094(5)
C5 0.0388(7) 0.0402(7) 0.0353(6) -0.0132(5) -0.0052(5) -0.0097(5)
C6 0.0404(7) 0.0448(7) 0.0383(7) -0.0154(6) -0.0022(5) -0.0106(6)
C7 0.0397(7) 0.0453(7) 0.0391(7) -0.0180(6) -0.0055(5) -0.0104(6)
C8 0.0402(7) 0.0384(6) 0.0322(6) -0.0133(5) -0.0058(5) -0.0090(5)
N9 0.0351(6) 0.0453(6) 0.0355(6) -0.0159(5) -0.0046(4) -0.0086(5)
O10 0.0365(5) 0.0788(8) 0.0619(7) -0.0420(6) 0.0029(5) -0.0135(5)
C11 0.0407(9) 0.1149(17) 0.0907(14) -0.0687(14) 0.0139(9) -0.0200(10)
N12 0.0448(6) 0.0416(6) 0.0312(5) -0.0142(5) -0.0040(5) -0.0086(5)
S13 0.0432(2) 0.04230(19) 0.03715(19) -0.01673(13) -0.00981(13) -0.00399(13)
C14 0.0483(8) 0.0376(7) 0.0373(7) -0.0105(5) -0.0088(6) -0.0083(6)
C15 0.0517(8) 0.0447(8) 0.0396(7) -0.0121(6) -0.0115(6) -0.0084(6)
C16 0.0635(10) 0.0585(10) 0.0584(10) -0.0173(8) -0.0176(8) -0.0202(8)
C17 0.0598(10) 0.0553(10) 0.0706(11) -0.0069(8) -0.0133(9) -0.0248(8)
C18 0.0622(10) 0.0497(9) 0.0523(9) -0.0037(7) -0.0009(7) -0.0185(8)
C19 0.0606(9) 0.0451(8) 0.0392(7) -0.0095(6) -0.0047(7) -0.0134(7)
C20 0.0721(11) 0.0528(9) 0.0341(7) -0.0095(6) -0.0074(7) -0.0105(8)
O21 0.0448(6) 0.0592(7) 0.0535(6) -0.0317(5) -0.0032(5) -0.0031(5)
O22 0.0669(7) 0.0511(6) 0.0459(6) -0.0124(5) -0.0255(5) -0.0060(5)
O23 0.0710(9) 0.0985(11) 0.0702(9) -0.0520(8) -0.0185(7) 0.0051(8)
O24 0.0849(10) 0.0865(10) 0.0443(6) -0.0071(6) -0.0081(6) -0.0304(8)
C25 0.0354(7) 0.0534(8) 0.0423(7) -0.0148(6) -0.0096(6) -0.0056(6)
C26 0.0306(6) 0.0463(7) 0.0460(7) -0.0160(6) -0.0076(5) -0.0079(5)
C27 0.0477(8) 0.0469(8) 0.0582(9) -0.0187(7) -0.0015(7) -0.0037(7)
C28 0.0548(10) 0.0714(12) 0.0621(11) -0.0269(9) 0.0114(8) -0.0059(9)
C29 0.0521(10) 0.0749(12) 0.0603(10) -0.0093(9) 0.0083(8) -0.0175(9)
C30 0.0512(9) 0.0517(9) 0.0756(12) -0.0066(8) -0.0012(8) -0.0164(7)
C31 0.0423(8) 0.0459(8) 0.0653(10) -0.0206(7) -0.0020(7) -0.0087(6)
N26 0.0546(8) 0.0717(9) 0.0416(7) -0.0258(7) -0.0136(6) -0.0111(7)

loop_
_atom_type_symbol
_atom_type_scat_dispersion_real
_atom_type_scat_dispersion_imag
_atom_type_scat_Cromer_Mann_a1
_atom_type_scat_Cromer_Mann_b1
_atom_type_scat_Cromer_Mann_a2
_atom_type_scat_Cromer_Mann_b2
_atom_type_scat_Cromer_Mann_a3
_atom_type_scat_Cromer_Mann_b3
_atom_type_scat_Cromer_Mann_a4
_atom_type_scat_Cromer_Mann_b4
_atom_type_scat_Cromer_Mann_c
_atom_type_scat_source
C 0.0181 0.0091 2.3100 20.8439 1.0200 10.2075 1.5886 0.5687 0.8650 51.6512 0.2156 'International Tables Vol C 4.2.6.8 and 6.1.1.4'
H 0.0000 0.0000 0.4930 10.5109 0.3229 26.1257 0.1402 3.1424 0.0408 57.7998 0.0030 'International Tables Vol C 4.2.6.8 and 6.1.1.4'
N 0.0311 0.0180 12.2126 0.0057 3.1322 9.8933 2.0125 28.9975 1.1663 0.5826 -11.5290 'International Tables Vol C 4.2.6.8 and 6.1.1.4'
O 0.0492 0.0322 3.0485 13.2771 2.2868 5.7011 1.5463 0.3239 0.8670 32.9089 0.2508 'International Tables Vol C 4.2.6.8 and 6.1.1.4'
S 0.3331 0.5567 6.9053 1.4679 5.2034 22.2151 1.4379 0.2536 1.5863 56.1720 0.8669 'International Tables Vol C 4.2.6.8 and 6.1.1.4'

loop_
_geom_angle_atom_site_label_1
_geom_angle_atom_site_label_2
_geom_angle_atom_site_label_3
_geom_angle
_geom_angle_publ_flag
C2 N1 C6 116.71(12) yes
N1 C2 N3 128.54(13) yes
N1 C2 H91 115.5 no
N3 C2 H91 115.9 no
C2 N3 C4 112.52(12) yes
N3 C4 C5 125.58(13) yes
N3 C4 N9 125.81(13) yes
C5 C4 N9 108.61(11) yes
C4 C5 C6 114.67(12) yes
C4 C5 C7 107.60(12) yes
C6 C5 C7 137.72(13) yes
C5 C6 N1 121.98(13) yes
C5 C6 O10 117.38(12) yes
N1 C6 O10 120.63(13) yes
C5 C7 C8 105.84(12) yes
C5 C7 H131 127.7 no
C8 C7 H131 126.5 no
C7 C8 N9 110.86(11) yes
C7 C8 N12 129.19(12) yes
N9 C8 N12 119.80(12) yes
C8 N9 C4 107.08(11) yes
C8 N9 C25 127.32(11) yes
C4 N9 C25 125.27(11) yes
C6 O10 C11 116.73(12) yes
O10 C11 H152 105.9 no
O10 C11 H153 108.4 no
H152 C11 H153 111.4 no
O10 C11 H151 109.9 no
H152 C11 H151 111.6 no
H153 C11 H151 109.5 no
C8 N12 S13 118.61(9) yes
C8 N12 C20 117.22(12) yes
S13 N12 C20 121.22(10) yes
N12 S13 C14 108.81(6) yes
N12 S13 O21 107.28(6) yes
C14 S13 O21 107.35(6) yes
N12 S13 O22 106.67(6) yes
C14 S13 O22 105.77(7) yes
O21 S13 O22 120.57(7) yes
S13 C14 C15 124.29(12) yes
S13 C14 C19 117.70(11) yes
C15 C14 C19 117.91(14) yes
C14 C15 C16 121.83(15) yes
C14 C15 N26 122.27(13) yes
C16 C15 N26 115.90(13) yes
C15 C16 C17 119.15(15) yes
C15 C16 H291 119.0 no
C17 C16 H291 121.9 no
C16 C17 C18 120.16(16) yes
C16 C17 H301 119.5 no
C18 C17 H301 120.3 no
C17 C18 C19 120.28(16) yes
C17 C18 H311 120.2 no
C19 C18 H311 119.5 no
C14 C19 C18 120.59(15) yes
C14 C19 H321 118.7 no
C18 C19 H321 120.7 no
N12 C20 H232 108.3 no
N12 C20 H231 110.5 no
H232 C20 H231 109.4 no
N12 C20 H233 109.6 no
H232 C20 H233 110.4 no
H231 C20 H233 108.7 no
N9 C25 C26 113.50(11) yes
N9 C25 H162 106.4 no
C26 C25 H162 108.4 no
N9 C25 H161 108.0 no
C26 C25 H161 110.1 no
H162 C25 H161 110.3 no
C25 C26 C27 120.23(14) yes
C25 C26 C31 121.17(13) yes
C27 C26 C31 118.60(14) yes
C26 C27 C28 120.71(16) yes
C26 C27 H181 118.5 no
C28 C27 H181 120.7 no
C27 C28 C29 120.17(17) yes
C27 C28 H191 120.8 no
C29 C28 H191 119.0 no
C28 C29 C30 119.46(17) yes
C28 C29 H201 119.5 no
C30 C29 H201 121.0 no
C29 C30 C31 120.40(17) yes
C29 C30 H211 119.9 no
C31 C30 H211 119.7 no
C26 C31 C30 120.66(15) yes
C26 C31 H221 119.4 no
C30 C31 H221 120.0 no
C15 N26 O24 117.07(14) yes
C15 N26 O23 117.62(16) yes
O24 N26 O23 125.21(16) yes

loop_
_geom_bond_atom_site_label_1
_geom_bond_atom_site_label_2
_geom_bond_distance
_geom_bond_publ_flag
N1 C2 1.348(2) yes
N1 C6 1.3207(18) yes
C2 N3 1.324(2) yes
C2 H91 0.969 no
N3 C4 1.3437(17) yes
C4 C5 1.3995(19) yes
C4 N9 1.3636(17) yes
C5 C6 1.3970(19) yes
C5 C7 1.4219(18) yes
C6 O10 1.3405(18) yes
C7 C8 1.3592(19) yes
C7 H131 0.959 no
C8 N9 1.3920(17) yes
C8 N12 1.4133(16) yes
N9 C25 1.4741(17) yes
O10 C11 1.4409(19) yes
C11 H152 0.965 no
C11 H153 0.981 no
C11 H151 0.970 no
N12 S13 1.6246(12) yes
N12 C20 1.4732(19) yes
S13 C14 1.7798(15) yes
S13 O21 1.4235(11) yes
S13 O22 1.4261(11) yes
C14 C15 1.3921(19) yes
C14 C19 1.392(2) yes
C15 C16 1.381(2) yes
C15 N26 1.469(2) yes
C16 C17 1.377(3) yes
C16 H291 0.962 no
C17 C18 1.385(3) yes
C17 H301 0.962 no
C18 C19 1.380(2) yes
C18 H311 0.970 no
C19 H321 0.960 no
C20 H232 0.976 no
C20 H231 0.985 no
C20 H233 0.972 no
O23 N26 1.2137(19) yes
O24 N26 1.220(2) yes
C25 C26 1.509(2) yes
C25 H162 0.999 no
C25 H161 1.004 no
C26 C27 1.385(2) yes
C26 C31 1.383(2) yes
C27 C28 1.381(3) yes
C27 H181 0.982 no
C28 C29 1.381(3) yes
C28 H191 0.949 no
C29 C30 1.375(3) yes
C29 H201 0.965 no
C30 C31 1.381(3) yes
C30 H211 0.970 no
C31 H221 0.964 no

loop_
_geom_hbond_atom_site_label_D
_geom_hbond_atom_site_label_H
_geom_hbond_atom_site_label_A
_geom_hbond_site_symmetry_A
_geom_hbond_angle_DHA
_geom_hbond_distance_DH
_geom_hbond_distance_HA
_geom_hbond_distance_DA
_geom_hbond_publ_flag
C11 H152 N3 1_455 169.25(6) 0.965 2.462 3.415(2) yes
C30 H211 O21 1_565 134.02(5) 0.970 2.554 3.302(2) yes
